data_4333822
loop_
_publ_author_name
'Palani Elumalai'
'Natesan Thirupathi'
'Munirathinam Nethaji'

_publ_contact_author_email tnat@chemistry.du.ac.in
_publ_contact_author_name 'Natesan Thirupathi.'
_publ_section_title
;
 Dual Role of Acetate as a Nucleophile and as an Internal Base in
 Cycloplatination Reaction of sym-N,N',N"-Triarylguanidines
;
_journal_name_full 'Inorganic Chemistry'
_journal_page_first 1883
_journal_page_last 1894
_journal_paper_doi 10.1021/ic302058u
_journal_volume 52
_journal_year 2013
_chemical_formula_moiety 'C26 H32 Cl N3 O3 Pt S, C2 O S'
_chemical_formula_sum 'C28 H38 Cl N3 O4 Pt S2'
_chemical_formula_weight 775.27
_chemical_name_systematic
;
?
;
_space_group_IT_number 2
_symmetry_cell_setting triclinic
_symmetry_space_group_name_Hall '-P 1'
_symmetry_space_group_name_H-M 'P -1'
_atom_sites_solution_hydrogens geom
_atom_sites_solution_primary direct
_atom_sites_solution_secondary difmap
_audit_creation_method SHELXL-97
_cell_angle_alpha 92.791(4)
_cell_angle_beta 106.147(5)
_cell_angle_gamma 93.814(4)
_cell_formula_units_Z 2
_cell_length_a 10.8407(8)
_cell_length_b 11.8760(9)
_cell_length_c 12.3107(9)
_cell_measurement_reflns_used 189
_cell_measurement_temperature 100(2)
_cell_measurement_theta_max 26.37
_cell_measurement_theta_min 1.72
_cell_volume 1515.3(2)
_computing_cell_refinement 'BRUKER SMART APEX CCD'
_computing_data_collection 'BRUKER SMART APEX CCD'
_computing_data_reduction 'BRUKER SAINT'
_computing_molecular_graphics OLEX2
_computing_publication_material 'WINGX V1.80.01'
_computing_structure_refinement 'SHELXL-97 (Sheldrick, 2008)'
_computing_structure_solution SIR-92
_diffrn_ambient_temperature 100(2)
_diffrn_detector_area_resol_mean 0.3
_diffrn_measured_fraction_theta_full 0.993
_diffrn_measured_fraction_theta_max 0.993
_diffrn_measurement_device_type 'BRUKER SMART APEX CCD'
_diffrn_measurement_method omega
_diffrn_radiation_monochromator graphite
_diffrn_radiation_source 'fine-focus sealed tube'
_diffrn_radiation_type MoK\a
_diffrn_radiation_wavelength 0.71073
_diffrn_reflns_av_R_equivalents 0.0456
_diffrn_reflns_av_sigmaI/netI 0.0347
_diffrn_reflns_limit_h_max 13
_diffrn_reflns_limit_h_min -13
_diffrn_reflns_limit_k_max 14
_diffrn_reflns_limit_k_min -14
_diffrn_reflns_limit_l_max 15
_diffrn_reflns_limit_l_min -15
_diffrn_reflns_number 31530
_diffrn_reflns_theta_full 26.37
_diffrn_reflns_theta_max 26.37
_diffrn_reflns_theta_min 1.72
_exptl_absorpt_coefficient_mu 4.894
_exptl_absorpt_correction_T_max 0.4729
_exptl_absorpt_correction_T_min 0.3742
_exptl_absorpt_correction_type empirical
_exptl_absorpt_process_details sadabs
_exptl_crystal_colour 'PALE YELLOW'
_exptl_crystal_density_diffrn 1.699
_exptl_crystal_description NEEDLE
_exptl_crystal_F_000 772
_exptl_crystal_size_max 0.25
_exptl_crystal_size_mid 0.22
_exptl_crystal_size_min 0.18
_refine_diff_density_max 2.702
_refine_diff_density_min -1.421
_refine_diff_density_rms 0.412
_refine_ls_extinction_coef 0.0114(7)
_refine_ls_extinction_expression Fc^*^=kFc[1+0.001xFc^2^\l^3^/sin(2\q)]^-1/4^
_refine_ls_extinction_method SHELXL
_refine_ls_goodness_of_fit_ref 1.231
_refine_ls_hydrogen_treatment constr
_refine_ls_matrix_type fullcycle
_refine_ls_number_parameters 343
_refine_ls_number_reflns 6157
_refine_ls_number_restraints 0
_refine_ls_restrained_S_all 1.231
_refine_ls_R_factor_all 0.0427
_refine_ls_R_factor_gt 0.0348
_refine_ls_shift/su_max 0.026
_refine_ls_shift/su_mean 0.001
_refine_ls_structure_factor_coef Fsqd
_refine_ls_weighting_details 'calc w=1/[\s^2^(Fo^2^)+(0.0759P)^2^+0.3855P] where P=(Fo^2^+2Fc^2^)/3'
_refine_ls_weighting_scheme calc
_refine_ls_wR_factor_gt 0.0955
_refine_ls_wR_factor_ref 0.1190
_reflns_number_gt 5593
_reflns_number_total 6157
_reflns_threshold_expression >2\s(I)
_cod_data_source_file ic302058u_si_001_4.cif
_cod_data_source_block 6
_cod_original_cell_volume 1515.30(19)
_cod_database_code 4333822

loop_
_symmetry_equiv_pos_as_xyz
'x, y, z'
'-x, -y, -z'

loop_
_atom_site_label
_atom_site_type_symbol
_atom_site_fract_x
_atom_site_fract_y
_atom_site_fract_z
_atom_site_U_iso_or_equiv
_atom_site_adp_type
_atom_site_occupancy
_atom_site_symmetry_multiplicity
_atom_site_calc_flag
_atom_site_refinement_flags
Pt1 Pt 0.142957(18) 0.326708(16) 0.100212(16) 0.01707(12) Uani 1 1 d .
Cl1 Cl 0.17406(16) 0.42576(13) -0.04780(13) 0.0293(3) Uani 1 1 d .
S1 S -0.01392(14) 0.21585(13) -0.01377(12) 0.0204(3) Uani 1 1 d .
N1 N 0.1313(4) 0.2394(4) 0.2350(4) 0.0148(9) Uani 1 1 d .
N2 N 0.0076(4) 0.1504(4) 0.3377(4) 0.0183(9) Uani 1 1 d .
H2 H 0.0370 0.0852 0.3250 0.022 Uiso 1 1 calc R
N3 N -0.0492(4) 0.3199(4) 0.2511(4) 0.0193(10) Uani 1 1 d .
H3 H -0.0154 0.3861 0.2394 0.023 Uiso 1 1 calc R
O1 O -0.0733(4) 0.1252(3) 0.0359(3) 0.0256(9) Uani 1 1 d .
O2 O 0.2860(4) 0.4314(3) 0.2097(3) 0.0193(8) Uani 1 1 d .
O3 O 0.1391(4) 0.5063(4) 0.2813(4) 0.0264(9) Uani 1 1 d .
C1 C 0.0312(5) 0.2369(5) 0.2748(4) 0.0182(11) Uani 1 1 d .
C2 C 0.2346(5) 0.1679(5) 0.2753(5) 0.0236(12) Uani 1 1 d .
C3 C 0.3256(6) 0.1902(6) 0.3814(6) 0.0315(15) Uani 1 1 d .
C4 C 0.4304(6) 0.1226(6) 0.4083(7) 0.0374(17) Uani 1 1 d .
H4 H 0.4955 0.1375 0.4783 0.045 Uiso 1 1 calc R
C5 C 0.4394(7) 0.0354(7) 0.3342(7) 0.043(2) Uani 1 1 d .
H5 H 0.5113 -0.0087 0.3540 0.051 Uiso 1 1 calc R
C6 C 0.3477(7) 0.0104(6) 0.2326(7) 0.0393(17) Uani 1 1 d .
H6 H 0.3537 -0.0526 0.1843 0.047 Uiso 1 1 calc R
C7 C 0.2463(6) 0.0778(5) 0.2011(6) 0.0290(14) Uani 1 1 d .
H7 H 0.1844 0.0632 0.1292 0.035 Uiso 1 1 calc R
C8 C 0.3116(8) 0.2811(7) 0.4638(6) 0.0442(19) Uani 1 1 d .
H8A H 0.2660 0.3415 0.4226 0.066 Uiso 1 1 calc R
H8B H 0.3972 0.3119 0.5103 0.066 Uiso 1 1 calc R
H8C H 0.2625 0.2497 0.5128 0.066 Uiso 1 1 calc R
C9 C -0.0596(5) 0.1553(5) 0.4218(4) 0.0181(11) Uani 1 1 d .
C10 C -0.1395(5) 0.0613(5) 0.4300(5) 0.0199(11) Uani 1 1 d .
C11 C -0.2029(6) 0.0675(5) 0.5131(5) 0.0253(13) Uani 1 1 d .
H11 H -0.2561 0.0036 0.5215 0.030 Uiso 1 1 calc R
C12 C -0.1914(6) 0.1637(6) 0.5841(5) 0.0271(13) Uani 1 1 d .
H12 H -0.2372 0.1658 0.6396 0.032 Uiso 1 1 calc R
C13 C -0.1128(6) 0.2571(5) 0.5738(5) 0.0255(13) Uani 1 1 d .
H13 H -0.1050 0.3240 0.6214 0.031 Uiso 1 1 calc R
C14 C -0.0457(5) 0.2517(5) 0.4935(5) 0.0213(12) Uani 1 1 d .
H14 H 0.0103 0.3146 0.4875 0.026 Uiso 1 1 calc R
C15 C -0.1589(6) -0.0418(5) 0.3495(5) 0.0259(13) Uani 1 1 d .
H15A H -0.2239 -0.0960 0.3637 0.039 Uiso 1 1 calc R
H15B H -0.0773 -0.0769 0.3609 0.039 Uiso 1 1 calc R
H15C H -0.1881 -0.0199 0.2713 0.039 Uiso 1 1 calc R
C16 C -0.1827(5) 0.3116(5) 0.2430(5) 0.0208(12) Uani 1 1 d .
C17 C -0.2372(6) 0.4016(6) 0.2832(5) 0.0267(13) Uani 1 1 d .
C18 C -0.3685(7) 0.3889(7) 0.2720(6) 0.0371(17) Uani 1 1 d .
H18 H -0.4085 0.4502 0.2964 0.045 Uiso 1 1 calc R
C19 C -0.4425(6) 0.2900(7) 0.2264(6) 0.0387(17) Uani 1 1 d .
H19 H -0.5316 0.2831 0.2219 0.046 Uiso 1 1 calc R
C20 C -0.3879(6) 0.2017(6) 0.1875(6) 0.0333(15) Uani 1 1 d .
H20 H -0.4388 0.1333 0.1567 0.040 Uiso 1 1 calc R
C21 C -0.2585(6) 0.2122(5) 0.1931(5) 0.0265(13) Uani 1 1 d .
H21 H -0.2210 0.1523 0.1633 0.032 Uiso 1 1 calc R
C22 C -0.1568(7) 0.5071(6) 0.3381(6) 0.0324(15) Uani 1 1 d .
H22A H -0.0889 0.4886 0.4043 0.049 Uiso 1 1 calc R
H22B H -0.2112 0.5602 0.3620 0.049 Uiso 1 1 calc R
H22C H -0.1174 0.5419 0.2838 0.049 Uiso 1 1 calc R
C23 C 0.0339(6) 0.1533(6) -0.1275(5) 0.0285(14) Uani 1 1 d .
H23A H 0.0975 0.0992 -0.0986 0.043 Uiso 1 1 calc R
H23B H 0.0721 0.2123 -0.1641 0.043 Uiso 1 1 calc R
H23C H -0.0415 0.1138 -0.1829 0.043 Uiso 1 1 calc R
C24 C -0.1357(6) 0.3010(5) -0.0849(6) 0.0306(14) Uani 1 1 d .
H24A H -0.2088 0.2523 -0.1333 0.046 Uiso 1 1 calc R
H24B H -0.1011 0.3518 -0.1317 0.046 Uiso 1 1 calc R
H24C H -0.1645 0.3458 -0.0290 0.046 Uiso 1 1 calc R
C25 C 0.2512(6) 0.4977(5) 0.2806(5) 0.0216(12) Uani 1 1 d .
C26 C 0.3602(6) 0.5684(6) 0.3637(5) 0.0321(15) Uani 1 1 d .
H26A H 0.3804 0.6375 0.3294 0.048 Uiso 1 1 calc R
H26B H 0.4363 0.5252 0.3837 0.048 Uiso 1 1 calc R
H26C H 0.3350 0.5886 0.4322 0.048 Uiso 1 1 calc R
S2A S -0.4287(2) -0.2723(2) 0.1865(2) 0.0442(5) Uiso 0.85 1 d P
S2B S -0.5141(15) -0.2328(14) 0.1248(13) 0.053(3) Uiso 0.15 1 d P
O4 O -0.5200(7) -0.2205(6) 0.2371(6) 0.0706(18) Uiso 1 1 d .
C27 C -0.5157(8) -0.3838(7) 0.0840(7) 0.0476(19) Uiso 1 1 d .
C28 C -0.3918(9) -0.1790(7) 0.0848(7) 0.055(2) Uiso 1 1 d .

loop_
_atom_site_aniso_label
_atom_site_aniso_U_11
_atom_site_aniso_U_22
_atom_site_aniso_U_33
_atom_site_aniso_U_23
_atom_site_aniso_U_13
_atom_site_aniso_U_12
Pt1 0.01684(16) 0.01779(16) 0.01749(15) -0.00050(9) 0.00664(10) 0.00143(9)
Cl1 0.0374(8) 0.0278(8) 0.0243(7) 0.0037(6) 0.0124(7) -0.0037(7)
S1 0.0212(7) 0.0207(7) 0.0187(7) -0.0009(5) 0.0053(6) 0.0009(6)
N1 0.011(2) 0.017(2) 0.016(2) -0.0012(17) 0.0042(17) 0.0016(18)
N2 0.018(2) 0.016(2) 0.022(2) 0.0008(18) 0.0087(19) 0.0014(19)
N3 0.015(2) 0.019(2) 0.027(2) 0.0029(19) 0.010(2) 0.0020(19)
O1 0.029(2) 0.021(2) 0.026(2) 0.0007(17) 0.0084(18) -0.0042(18)
O2 0.0178(19) 0.020(2) 0.0210(19) -0.0009(16) 0.0070(16) 0.0005(16)
O3 0.022(2) 0.025(2) 0.033(2) -0.0054(18) 0.0093(18) 0.0029(18)
C1 0.016(3) 0.018(3) 0.018(3) -0.004(2) 0.002(2) -0.001(2)
C2 0.015(3) 0.027(3) 0.030(3) 0.011(3) 0.008(2) 0.001(2)
C3 0.020(3) 0.038(4) 0.035(3) 0.011(3) 0.007(3) -0.005(3)
C4 0.020(3) 0.044(4) 0.051(4) 0.025(4) 0.010(3) 0.004(3)
C5 0.024(3) 0.055(5) 0.056(5) 0.029(4) 0.017(3) 0.009(3)
C6 0.040(4) 0.032(4) 0.059(5) 0.012(3) 0.032(4) 0.011(3)
C7 0.024(3) 0.023(3) 0.046(4) 0.012(3) 0.018(3) 0.007(3)
C8 0.044(4) 0.045(5) 0.036(4) 0.006(3) 0.000(3) -0.005(4)
C9 0.013(2) 0.021(3) 0.020(3) 0.000(2) 0.005(2) 0.002(2)
C10 0.018(3) 0.020(3) 0.021(3) 0.003(2) 0.002(2) 0.004(2)
C11 0.021(3) 0.030(3) 0.027(3) 0.010(3) 0.008(2) 0.002(3)
C12 0.023(3) 0.040(4) 0.021(3) 0.007(3) 0.010(2) 0.007(3)
C13 0.031(3) 0.025(3) 0.020(3) -0.002(2) 0.005(3) 0.008(3)
C14 0.021(3) 0.022(3) 0.021(3) 0.002(2) 0.005(2) 0.002(2)
C15 0.027(3) 0.024(3) 0.024(3) 0.002(2) 0.005(3) -0.004(3)
C16 0.015(3) 0.028(3) 0.023(3) 0.006(2) 0.011(2) 0.004(2)
C17 0.026(3) 0.031(3) 0.028(3) 0.007(3) 0.013(3) 0.009(3)
C18 0.031(4) 0.050(4) 0.041(4) 0.015(3) 0.021(3) 0.021(3)
C19 0.016(3) 0.063(5) 0.042(4) 0.026(4) 0.011(3) 0.008(3)
C20 0.021(3) 0.043(4) 0.033(3) 0.015(3) 0.003(3) -0.002(3)
C21 0.021(3) 0.031(3) 0.029(3) 0.007(3) 0.007(3) 0.006(3)
C22 0.036(4) 0.033(4) 0.032(3) 0.001(3) 0.013(3) 0.013(3)
C23 0.033(3) 0.031(3) 0.023(3) -0.003(3) 0.011(3) 0.000(3)
C24 0.025(3) 0.028(3) 0.033(3) 0.004(3) -0.001(3) 0.004(3)
C25 0.021(3) 0.019(3) 0.025(3) -0.001(2) 0.007(2) -0.003(2)
C26 0.025(3) 0.034(4) 0.033(3) -0.008(3) 0.005(3) -0.003(3)

loop_
_atom_type_symbol
_atom_type_description
_atom_type_scat_dispersion_real
_atom_type_scat_dispersion_imag
_atom_type_scat_source
C C 0.0033 0.0016 'International Tables Vol C Tables 4.2.6.8 and 6.1.1.4'
H H 0.0000 0.0000 'International Tables Vol C Tables 4.2.6.8 and 6.1.1.4'
N N 0.0061 0.0033 'International Tables Vol C Tables 4.2.6.8 and 6.1.1.4'
O O 0.0106 0.0060 'International Tables Vol C Tables 4.2.6.8 and 6.1.1.4'
Cl Cl 0.1484 0.1585 'International Tables Vol C Tables 4.2.6.8 and 6.1.1.4'
S S 0.1246 0.1234 'International Tables Vol C Tables 4.2.6.8 and 6.1.1.4'
Pt Pt -1.7033 8.3905 'International Tables Vol C Tables 4.2.6.8 and 6.1.1.4'

loop_
_geom_angle_atom_site_label_1
_geom_angle_atom_site_label_2
_geom_angle_atom_site_label_3
_geom_angle
N1 Pt1 O2 87.67(17)
N1 Pt1 S1 91.37(13)
O2 Pt1 S1 178.27(10)
N1 Pt1 Cl1 175.36(12)
O2 Pt1 Cl1 89.12(12)
S1 Pt1 Cl1 91.92(5)
O1 S1 C23 107.4(3)
O1 S1 C24 108.7(3)
C23 S1 C24 102.1(3)
O1 S1 Pt1 117.54(18)
C23 S1 Pt1 111.5(2)
C24 S1 Pt1 108.4(2)
C1 N1 C2 121.6(5)
C1 N1 Pt1 123.1(4)
C2 N1 Pt1 114.8(3)
C1 N2 C9 126.6(5)
C1 N2 H2 116.7
C9 N2 H2 116.7
C1 N3 C16 126.7(5)
C1 N3 H3 116.7
C16 N3 H3 116.7
C25 O2 Pt1 116.5(3)
N1 C1 N3 118.8(5)
N1 C1 N2 120.5(5)
N3 C1 N2 120.8(5)
C3 C2 C7 120.4(6)
C3 C2 N1 121.9(6)
C7 C2 N1 117.6(5)
C2 C3 C4 117.6(7)
C2 C3 C8 121.5(7)
C4 C3 C8 120.9(7)
C5 C4 C3 120.6(7)
C5 C4 H4 119.7
C3 C4 H4 119.7
C6 C5 C4 121.8(7)
C6 C5 H5 119.1
C4 C5 H5 119.1
C5 C6 C7 119.3(7)
C5 C6 H6 120.4
C7 C6 H6 120.4
C6 C7 C2 120.1(7)
C6 C7 H7 119.9
C2 C7 H7 119.9
C3 C8 H8A 109.5
C3 C8 H8B 109.5
H8A C8 H8B 109.5
C3 C8 H8C 109.5
H8A C8 H8C 109.5
H8B C8 H8C 109.5
C14 C9 C10 120.9(5)
C14 C9 N2 120.6(5)
C10 C9 N2 118.6(5)
C11 C10 C9 117.6(5)
C11 C10 C15 121.3(5)
C9 C10 C15 121.1(5)
C12 C11 C10 122.1(6)
C12 C11 H11 118.9
C10 C11 H11 118.9
C11 C12 C13 119.6(5)
C11 C12 H12 120.2
C13 C12 H12 120.2
C14 C13 C12 119.3(5)
C14 C13 H13 120.3
C12 C13 H13 120.3
C13 C14 C9 120.5(5)
C13 C14 H14 119.7
C9 C14 H14 119.7
C10 C15 H15A 109.5
C10 C15 H15B 109.5
H15A C15 H15B 109.5
C10 C15 H15C 109.5
H15A C15 H15C 109.5
H15B C15 H15C 109.5
C17 C16 C21 120.7(5)
C17 C16 N3 120.1(5)
C21 C16 N3 119.2(5)
C18 C17 C16 117.5(6)
C18 C17 C22 121.4(6)
C16 C17 C22 121.1(5)
C19 C18 C17 122.0(6)
C19 C18 H18 119.0
C17 C18 H18 119.0
C20 C19 C18 120.1(6)
C20 C19 H19 120.0
C18 C19 H19 120.0
C19 C20 C21 119.9(7)
C19 C20 H20 120.1
C21 C20 H20 120.1
C20 C21 C16 119.8(6)
C20 C21 H21 120.1
C16 C21 H21 120.1
C17 C22 H22A 109.5
C17 C22 H22B 109.5
H22A C22 H22B 109.5
C17 C22 H22C 109.5
H22A C22 H22C 109.5
H22B C22 H22C 109.5
S1 C23 H23A 109.5
S1 C23 H23B 109.5
H23A C23 H23B 109.5
S1 C23 H23C 109.5
H23A C23 H23C 109.5
H23B C23 H23C 109.5
S1 C24 H24A 109.5
S1 C24 H24B 109.5
H24A C24 H24B 109.5
S1 C24 H24C 109.5
H24A C24 H24C 109.5
H24B C24 H24C 109.5
O3 C25 O2 124.6(5)
O3 C25 C26 120.8(5)
O2 C25 C26 114.7(5)
C25 C26 H26A 109.5
C25 C26 H26B 109.5
H26A C26 H26B 109.5
C25 C26 H26C 109.5
H26A C26 H26C 109.5
H26B C26 H26C 109.5
S2B S2A O4 63.4(8)
S2B S2A C27 72.9(8)
O4 S2A C27 108.2(4)
S2B S2A C28 62.2(8)
O4 S2A C28 108.6(4)
C27 S2A C28 96.3(4)
S2A S2B O4 68.7(9)
S2A S2B C28 78.9(9)
O4 S2B C28 122.6(11)
S2A S2B C27 69.8(8)
O4 S2B C27 109.1(10)
C28 S2B C27 101.6(9)
S2B O4 S2A 47.9(7)
S2A C27 S2B 37.3(5)
S2B C28 S2A 38.9(6)

loop_
_geom_bond_atom_site_label_1
_geom_bond_atom_site_label_2
_geom_bond_distance
Pt1 N1 2.028(4)
Pt1 O2 2.046(4)
Pt1 S1 2.1885(14)
Pt1 Cl1 2.3055(15)
S1 O1 1.462(4)
S1 C23 1.770(6)
S1 C24 1.775(6)
N1 C1 1.308(7)
N1 C2 1.442(7)
N2 C1 1.369(7)
N2 C9 1.423(7)
N2 H2 0.8800
N3 C1 1.349(7)
N3 C16 1.420(7)
N3 H3 0.8800
O2 C25 1.297(7)
O3 C25 1.228(7)
C2 C3 1.402(9)
C2 C7 1.409(9)
C3 C4 1.409(10)
C3 C8 1.489(11)
C4 C5 1.373(12)
C4 H4 0.9500
C5 C6 1.369(12)
C5 H5 0.9500
C6 C7 1.381(9)
C6 H6 0.9500
C7 H7 0.9500
C8 H8A 0.9800
C8 H8B 0.9800
C8 H8C 0.9800
C9 C14 1.385(8)
C9 C10 1.392(8)
C10 C11 1.383(8)
C10 C15 1.503(8)
C11 C12 1.381(9)
C11 H11 0.9500
C12 C13 1.386(9)
C12 H12 0.9500
C13 C14 1.381(8)
C13 H13 0.9500
C14 H14 0.9500
C15 H15A 0.9800
C15 H15B 0.9800
C15 H15C 0.9800
C16 C17 1.389(9)
C16 C21 1.402(9)
C17 C18 1.389(9)
C17 C22 1.494(9)
C18 C19 1.377(11)
C18 H18 0.9500
C19 C20 1.368(11)
C19 H19 0.9500
C20 C21 1.381(8)
C20 H20 0.9500
C21 H21 0.9500
C22 H22A 0.9800
C22 H22B 0.9800
C22 H22C 0.9800
C23 H23A 0.9800
C23 H23B 0.9800
C23 H23C 0.9800
C24 H24A 0.9800
C24 H24B 0.9800
C24 H24C 0.9800
C25 C26 1.503(8)
C26 H26A 0.9800
C26 H26B 0.9800
C26 H26C 0.9800
S2A S2B 1.164(16)
S2A O4 1.460(7)
S2A C27 1.802(9)
S2A C28 1.819(9)
S2B O4 1.402(16)
S2B C28 1.640(18)
S2B C27 1.836(18)

loop_
_geom_torsion_atom_site_label_1
_geom_torsion_atom_site_label_2
_geom_torsion_atom_site_label_3
_geom_torsion_atom_site_label_4
_geom_torsion
N1 Pt1 S1 O1 0.9(2)
O2 Pt1 S1 O1 -55(4)
Cl1 Pt1 S1 O1 177.6(2)
N1 Pt1 S1 C23 -123.8(3)
O2 Pt1 S1 C23 -180(100)
Cl1 Pt1 S1 C23 52.9(3)
N1 Pt1 S1 C24 124.6(3)
O2 Pt1 S1 C24 68(4)
Cl1 Pt1 S1 C24 -58.7(2)
O2 Pt1 N1 C1 112.6(4)
S1 Pt1 N1 C1 -66.0(4)
Cl1 Pt1 N1 C1 158.8(13)
O2 Pt1 N1 C2 -75.2(4)
S1 Pt1 N1 C2 106.3(4)
Cl1 Pt1 N1 C2 -29.0(18)
N1 Pt1 O2 C25 -70.2(4)
S1 Pt1 O2 C25 -14(4)
Cl1 Pt1 O2 C25 113.2(4)
C2 N1 C1 N3 167.1(5)
Pt1 N1 C1 N3 -21.2(7)
C2 N1 C1 N2 -13.9(8)
Pt1 N1 C1 N2 157.8(4)
C16 N3 C1 N1 151.9(5)
C16 N3 C1 N2 -27.1(8)
C9 N2 C1 N1 153.0(5)
C9 N2 C1 N3 -28.0(8)
C1 N1 C2 C3 -74.9(7)
Pt1 N1 C2 C3 112.7(5)
C1 N1 C2 C7 108.9(6)
Pt1 N1 C2 C7 -63.5(6)
C7 C2 C3 C4 2.5(9)
N1 C2 C3 C4 -173.5(5)
C7 C2 C3 C8 -176.7(6)
N1 C2 C3 C8 7.2(9)
C2 C3 C4 C5 -2.5(10)
C8 C3 C4 C5 176.8(6)
C3 C4 C5 C6 -0.3(11)
C4 C5 C6 C7 3.1(10)
C5 C6 C7 C2 -2.9(9)
C3 C2 C7 C6 0.1(9)
N1 C2 C7 C6 176.3(5)
C1 N2 C9 C14 -37.4(8)
C1 N2 C9 C10 142.5(6)
C14 C9 C10 C11 -0.7(8)
N2 C9 C10 C11 179.4(5)
C14 C9 C10 C15 177.6(5)
N2 C9 C10 C15 -2.3(8)
C9 C10 C11 C12 1.7(9)
C15 C10 C11 C12 -176.6(6)
C10 C11 C12 C13 -0.9(9)
C11 C12 C13 C14 -0.9(9)
C12 C13 C14 C9 1.8(9)
C10 C9 C14 C13 -1.0(9)
N2 C9 C14 C13 178.9(5)
C1 N3 C16 C17 142.2(6)
C1 N3 C16 C21 -38.5(8)
C21 C16 C17 C18 0.0(9)
N3 C16 C17 C18 179.4(5)
C21 C16 C17 C22 179.1(6)
N3 C16 C17 C22 -1.6(9)
C16 C17 C18 C19 2.2(10)
C22 C17 C18 C19 -176.9(6)
C17 C18 C19 C20 -1.9(11)
C18 C19 C20 C21 -0.6(10)
C19 C20 C21 C16 2.7(9)
C17 C16 C21 C20 -2.4(9)
N3 C16 C21 C20 178.3(5)
Pt1 O2 C25 O3 -4.6(8)
Pt1 O2 C25 C26 176.7(4)
C27 S2A S2B O4 121.2(7)
C28 S2A S2B O4 -131.8(9)
O4 S2A S2B C28 131.8(9)
C27 S2A S2B C28 -106.9(7)
O4 S2A S2B C27 -121.2(7)
C28 S2A S2B C27 106.9(7)
C28 S2B O4 S2A -60.3(11)
C27 S2B O4 S2A 58.1(8)
C27 S2A O4 S2B -59.3(9)
C28 S2A O4 S2B 44.1(10)
O4 S2A C27 S2B 53.6(9)
C28 S2A C27 S2B -58.4(9)
O4 S2B C27 S2A -57.4(8)
C28 S2B C27 S2A 73.4(9)
O4 S2B C28 S2A 55.5(10)
C27 S2B C28 S2A -66.4(8)
O4 S2A C28 S2B -44.7(10)
C27 S2A C28 S2B 66.9(9)
